data_4326226
loop_
_publ_author_name
'Takahiro Matsumoto'
'Ryota Kabe'
'Kyoshiro Nonaka'
'Tatsuya Ando'
'Ki-Seok Yoon'
'Hidetaka Nakai'
'Seiji Ogo'

_publ_section_title
;
 Model Study of CO Inhibition of [NiFe]hydrogenase
;
_journal_name_full 'Inorganic Chemistry'
_journal_page_first 8902
_journal_page_last 8906
_journal_paper_doi 10.1021/ic200965t
_journal_volume 50
_journal_year 2011
_chemical_formula_sum 'C24 H44 F6 N2 Ni O10 Ru S4'
_chemical_formula_weight 922.62
_space_group_IT_number 2
_symmetry_cell_setting triclinic
_symmetry_Int_Tables_number 2
_symmetry_space_group_name_Hall '-P 1'
_symmetry_space_group_name_H-M 'P -1'
_cell_angle_alpha 63.708(10)
_cell_angle_beta 67.64(1)
_cell_angle_gamma 84.03(1)
_cell_formula_units_Z 2
_cell_length_a 11.469(4)
_cell_length_b 13.327(5)
_cell_length_c 14.137(4)
_cell_measurement_reflns_used 5915
_cell_measurement_temperature 113.2
_cell_measurement_theta_max 27.5
_cell_measurement_theta_min 3.0
_cell_volume 1786.2(11)
_computing_cell_refinement CRYSTALCLEAR
_computing_data_collection CRYSTALCLEAR
_computing_data_reduction 'teXsan Ver. 2.0'
_computing_publication_material 'teXsan Ver. 2.0'
_computing_structure_refinement 'teXsan Ver. 2.0'
_computing_structure_solution 'DIRDIF94 (PATTY)'
_diffrn_ambient_temperature 113.2
_diffrn_detector_area_resol_mean 14.62
_diffrn_measured_fraction_theta_full 0.9556
_diffrn_measured_fraction_theta_max 0.9556
_diffrn_measurement_device_type 'Rigaku/MSC Mercury CCD'
_diffrn_measurement_method \w
_diffrn_radiation_type 'Mo K\a'
_diffrn_radiation_wavelength 0.7107
_diffrn_reflns_av_R_equivalents 0.029
_diffrn_reflns_limit_h_max 10
_diffrn_reflns_limit_h_min -14
_diffrn_reflns_limit_k_max 17
_diffrn_reflns_limit_k_min -17
_diffrn_reflns_limit_l_max 16
_diffrn_reflns_limit_l_min -18
_diffrn_reflns_number 340
_diffrn_reflns_theta_full 27.49
_diffrn_reflns_theta_max 27.49
_exptl_absorpt_coefficient_mu 1.267
_exptl_absorpt_correction_type none
_exptl_crystal_colour Red
_exptl_crystal_density_diffrn 1.715
_exptl_crystal_description Chip
_exptl_crystal_F_000 944.00
_exptl_crystal_size_max 0.400
_exptl_crystal_size_mid 0.200
_exptl_crystal_size_min 0.200
_refine_diff_density_max 4.64
_refine_diff_density_min -1.22
_refine_ls_extinction_method none
_refine_ls_goodness_of_fit_ref 1.000
_refine_ls_hydrogen_treatment noref
_refine_ls_number_parameters 433
_refine_ls_number_reflns 7821
_refine_ls_R_factor_gt 0.0572
_refine_ls_shift/su_max 0.0004
_refine_ls_structure_factor_coef Fsqd
_refine_ls_weighting_details 'w = 1/[\s^2^(Fo^2^) + (0.17200(Max(Fo^2^,0) + 2Fc^2^)/3)^2^]'
_refine_ls_weighting_scheme calc
_refine_ls_wR_factor_ref 0.2047
_reflns_number_gt 6846
_reflns_number_total 7821
_reflns_threshold_expression F^2^>2.0\s(F^2^)
_cod_data_source_file ic200965t_si_001.cif
_cod_data_source_block '_CO_2'
_cod_original_cell_volume 1786(1)
_cod_original_sg_symbol_H-M 'P -1 '
_cod_original_formula_sum 'C24 H44 F6 N2 O10 Ni S4 Ru '
_cod_database_code 4326226

loop_
_symmetry_equiv_pos_as_xyz
x,y,z
-x,-y,-z

loop_
_atom_site_label
_atom_site_type_symbol
_atom_site_fract_x
_atom_site_fract_y
_atom_site_fract_z
_atom_site_U_iso_or_equiv
_atom_site_adp_type
_atom_site_occupancy
_atom_site_symmetry_multiplicity
_atom_site_calc_flag
Ru(1) Ru 0.09352(3) 0.25419(2) 0.20673(3) 0.0184(1) Uani 1.00 1 d
Ni(1) Ni -0.17142(5) 0.33186(4) 0.31097(4) 0.0210(1) Uani 1.00 1 d
S(1) S -0.09612(9) 0.29126(9) 0.16768(9) 0.0228(2) Uani 1.00 1 d
S(2) S 0.01498(10) 0.41928(9) 0.22767(9) 0.0249(3) Uani 1.00 1 d
S(3) S -0.4037(1) 0.22995(9) -0.00585(9) 0.0258(3) Uani 1.00 1 d
S(4) S 0.1896(1) 0.15150(10) 0.59214(9) 0.0293(3) Uani 1.00 1 d
F(1) F -0.1678(3) 0.3103(3) -0.0917(3) 0.0481(9) Uani 1.00 1 d
F(2) F -0.1884(3) 0.1379(3) -0.0526(3) 0.0498(10) Uani 1.00 1 d
F(3) F -0.2195(4) 0.2648(4) -0.1989(3) 0.058(1) Uani 1.00 1 d
F(4) F 0.2383(3) 0.2646(3) 0.6863(3) 0.051(1) Uani 1.00 1 d
F(5) F 0.1295(4) 0.1069(3) 0.8050(3) 0.056(1) Uani 1.00 1 d
F(6) F 0.0421(4) 0.2478(4) 0.7166(4) 0.064(1) Uani 1.00 1 d
O(1) O -0.0459(3) 0.1051(3) 0.4561(3) 0.0281(8) Uani 1.00 1 d
O(2) O -0.4038(3) 0.1951(3) 0.1056(3) 0.0369(9) Uani 1.00 1 d
O(3) O -0.4360(3) 0.3435(3) -0.0579(3) 0.0352(9) Uani 1.00 1 d
O(4) O -0.4618(4) 0.1466(3) -0.0166(3) 0.042(1) Uani 1.00 1 d
O(5) O 0.3093(3) 0.1046(3) 0.5894(3) 0.0317(8) Uani 1.00 1 d
O(6) O 0.0891(4) 0.0695(4) 0.6319(4) 0.046(1) Uani 1.00 1 d
O(7) O 0.1965(5) 0.2541(4) 0.4943(4) 0.059(1) Uani 1.00 1 d
O(8) O 0.4372(4) 0.0426(3) 0.7409(3) 0.041(1) Uani 1.00 1 d
O(9) O 0.4244(5) 0.2015(4) 0.8235(5) 0.062(2) Uani 1.00 1 d
O(10) O 0.5018(5) 0.4229(4) 0.7395(4) 0.059(1) Uani 1.00 1 d
N(1) N -0.3308(3) 0.2397(3) 0.3706(3) 0.0232(8) Uani 1.00 1 d
N(2) N -0.2128(4) 0.3791(3) 0.4340(3) 0.0271(9) Uani 1.00 1 d
C(1) C 0.0043(4) 0.1616(3) 0.3621(3) 0.0213(9) Uani 1.00 1 d
C(2) C 0.2278(4) 0.1220(3) 0.1760(4) 0.0230(9) Uani 1.00 1 d
C(3) C 0.2779(4) 0.1843(3) 0.2129(3) 0.0214(9) Uani 1.00 1 d
C(4) C 0.2959(4) 0.3035(4) 0.1543(4) 0.0230(10) Uani 1.00 1 d
C(5) C 0.2716(4) 0.3597(3) 0.0513(3) 0.0226(9) Uani 1.00 1 d
C(6) C 0.2144(4) 0.2991(4) 0.0177(3) 0.0238(10) Uani 1.00 1 d
C(7) C 0.1863(4) 0.1795(4) 0.0830(4) 0.0238(10) Uani 1.00 1 d
C(8) C 0.2191(5) -0.0048(4) 0.2344(4) 0.031(1) Uani 1.00 1 d
C(9) C 0.3107(4) 0.1213(4) 0.3183(4) 0.029(1) Uani 1.00 1 d
C(10) C 0.3508(4) 0.3693(4) 0.1929(4) 0.030(1) Uani 1.00 1 d
C(11) C 0.3002(4) 0.4847(4) -0.0184(4) 0.031(1) Uani 1.00 1 d
C(12) C 0.1800(5) 0.3577(4) -0.0861(4) 0.031(1) Uani 1.00 1 d
C(13) C 0.1243(5) 0.1154(4) 0.0486(4) 0.034(1) Uani 1.00 1 d
C(14) C -0.2097(4) 0.1729(4) 0.2242(4) 0.025(1) Uani 1.00 1 d
C(15) C -0.3357(4) 0.2135(4) 0.2789(4) 0.028(1) Uani 1.00 1 d
C(16) C -0.3463(5) 0.1295(4) 0.4696(4) 0.031(1) Uani 1.00 1 d
C(17) C -0.4410(4) 0.3075(4) 0.3967(4) 0.031(1) Uani 1.00 1 d
C(18) C -0.4486(5) 0.3437(5) 0.4867(5) 0.039(1) Uani 1.00 1 d
C(19) C -0.3428(5) 0.4254(4) 0.4527(4) 0.034(1) Uani 1.00 1 d
C(20) C -0.2118(5) 0.2912(5) 0.5463(4) 0.037(1) Uani 1.00 1 d
C(21) C -0.1173(5) 0.4720(4) 0.3942(4) 0.034(1) Uani 1.00 1 d
C(22) C 0.0151(5) 0.4399(4) 0.3467(4) 0.033(1) Uani 1.00 1 d
C(23) C -0.2359(5) 0.2368(4) -0.0923(4) 0.033(1) Uani 1.00 1 d
C(24) C 0.1482(5) 0.1941(4) 0.7066(4) 0.035(1) Uani 1.00 1 d
H(1) H 0.2970 -0.0294 0.2441 0.0385 Uiso 1.00 1 calc
H(2) H 0.1524 -0.0314 0.3067 0.0385 Uiso 1.00 1 calc
H(3) H 0.2047 -0.0336 0.1891 0.0385 Uiso 1.00 1 calc
H(4) H 0.2382 0.0754 0.3803 0.0345 Uiso 1.00 1 calc
H(5) H 0.3774 0.0753 0.3038 0.0345 Uiso 1.00 1 calc
H(6) H 0.3356 0.1733 0.3373 0.0345 Uiso 1.00 1 calc
H(7) H 0.3137 0.3393 0.2744 0.0339 Uiso 1.00 1 calc
H(8) H 0.4402 0.3625 0.1714 0.0339 Uiso 1.00 1 calc
H(9) H 0.3356 0.4457 0.1607 0.0339 Uiso 1.00 1 calc
H(10) H 0.3349 0.5134 0.0169 0.0343 Uiso 1.00 1 calc
H(11) H 0.3601 0.5005 -0.0928 0.0343 Uiso 1.00 1 calc
H(12) H 0.2250 0.5193 -0.0234 0.0343 Uiso 1.00 1 calc
H(13) H 0.2134 0.4342 -0.1267 0.0364 Uiso 1.00 1 calc
H(14) H 0.2132 0.3215 -0.1342 0.0364 Uiso 1.00 1 calc
H(15) H 0.0901 0.3559 -0.0631 0.0364 Uiso 1.00 1 calc
H(16) H 0.1865 0.0974 -0.0076 0.0404 Uiso 1.00 1 calc
H(17) H 0.0820 0.0476 0.1135 0.0404 Uiso 1.00 1 calc
H(18) H 0.0645 0.1589 0.0192 0.0404 Uiso 1.00 1 calc
H(19) H -0.1905 0.1070 0.2789 0.0296 Uiso 1.00 1 calc
H(20) H -0.2110 0.1575 0.1648 0.0296 Uiso 1.00 1 calc
H(21) H -0.4007 0.1564 0.3110 0.0327 Uiso 1.00 1 calc
H(22) H -0.3512 0.2791 0.2220 0.0327 Uiso 1.00 1 calc
H(23) H -0.2835 0.0831 0.4482 0.0360 Uiso 1.00 1 calc
H(24) H -0.3396 0.1396 0.5296 0.0360 Uiso 1.00 1 calc
H(25) H -0.4281 0.0939 0.4951 0.0360 Uiso 1.00 1 calc
H(26) H -0.5165 0.2632 0.4229 0.0361 Uiso 1.00 1 calc
H(27) H -0.4338 0.3725 0.3286 0.0361 Uiso 1.00 1 calc
H(28) H -0.4495 0.2790 0.5533 0.0427 Uiso 1.00 1 calc
H(29) H -0.5265 0.3782 0.5053 0.0427 Uiso 1.00 1 calc
H(30) H -0.3616 0.4503 0.5100 0.0405 Uiso 1.00 1 calc
H(31) H -0.3383 0.4883 0.3831 0.0405 Uiso 1.00 1 calc
H(32) H -0.1306 0.2657 0.5383 0.0439 Uiso 1.00 1 calc
H(33) H -0.2362 0.3233 0.5998 0.0439 Uiso 1.00 1 calc
H(34) H -0.2716 0.2301 0.5757 0.0439 Uiso 1.00 1 calc
H(35) H -0.1248 0.4865 0.4573 0.0404 Uiso 1.00 1 calc
H(36) H -0.1311 0.5388 0.3372 0.0404 Uiso 1.00 1 calc
H(37) H 0.0310 0.3730 0.4027 0.0377 Uiso 1.00 1 calc
H(38) H 0.0764 0.4984 0.3220 0.0377 Uiso 1.00 1 calc
H(39) H 0.4322 -0.0173 0.8094 0.0336 Uiso 1.00 1 calc
H(40) H 0.3925 0.0502 0.6916 0.0336 Uiso 1.00 1 calc
H(41) H 0.5074 0.2012 0.7700 0.0336 Uiso 1.00 1 calc
H(42) H 0.3925 0.1480 0.8193 0.0336 Uiso 1.00 1 calc
H(43) H 0.5257 0.4037 0.8004 0.0336 Uiso 1.00 1 calc
H(44) H 0.4728 0.3511 0.7666 0.0336 Uiso 1.00 1 calc

loop_
_atom_site_aniso_label
_atom_site_aniso_U_11
_atom_site_aniso_U_22
_atom_site_aniso_U_33
_atom_site_aniso_U_12
_atom_site_aniso_U_13
_atom_site_aniso_U_23
Ru(1) 0.0141(2) 0.0150(2) 0.0208(2) 0.0001(1) -0.0076(1) -0.0024(2)
Ni(1) 0.0173(3) 0.0171(3) 0.0236(3) 0.0019(2) -0.0090(2) -0.0039(2)
S(1) 0.0163(5) 0.0224(5) 0.0248(5) 0.0004(4) -0.0095(4) -0.0045(4)
S(2) 0.0195(5) 0.0176(5) 0.0335(6) 0.0011(4) -0.0120(4) -0.0061(4)
S(3) 0.0240(5) 0.0248(5) 0.0295(6) 0.0009(4) -0.0124(4) -0.0106(4)
S(4) 0.0284(6) 0.0303(6) 0.0252(5) 0.0006(4) -0.0099(4) -0.0086(5)
F(1) 0.028(2) 0.049(2) 0.064(2) -0.005(1) -0.008(1) -0.028(2)
F(2) 0.050(2) 0.039(2) 0.059(2) 0.024(2) -0.022(2) -0.024(2)
F(3) 0.056(2) 0.081(3) 0.031(2) 0.014(2) -0.009(1) -0.027(2)
F(4) 0.045(2) 0.044(2) 0.076(2) -0.000(1) -0.016(2) -0.040(2)
F(5) 0.066(2) 0.058(2) 0.030(2) 0.000(2) -0.008(2) -0.017(2)
F(6) 0.037(2) 0.071(3) 0.080(3) 0.019(2) -0.010(2) -0.043(2)
O(1) 0.026(2) 0.025(2) 0.022(2) 0.004(1) -0.008(1) -0.002(1)
O(2) 0.033(2) 0.048(2) 0.027(2) 0.004(2) -0.010(1) -0.015(2)
O(3) 0.025(2) 0.029(2) 0.048(2) 0.008(1) -0.014(1) -0.015(2)
O(4) 0.048(2) 0.032(2) 0.051(2) -0.008(2) -0.028(2) -0.012(2)
O(5) 0.028(2) 0.032(2) 0.034(2) 0.003(1) -0.008(1) -0.017(1)
O(6) 0.041(2) 0.047(2) 0.056(2) -0.004(2) -0.022(2) -0.022(2)
O(7) 0.068(3) 0.045(2) 0.039(2) 0.017(2) -0.016(2) -0.003(2)
O(8) 0.046(2) 0.043(2) 0.036(2) 0.009(2) -0.021(2) -0.017(2)
O(9) 0.084(4) 0.049(3) 0.083(3) 0.010(2) -0.053(3) -0.037(3)
O(10) 0.055(3) 0.039(2) 0.071(3) 0.007(2) -0.037(2) -0.004(2)
N(1) 0.019(2) 0.023(2) 0.020(2) 0.003(1) -0.006(1) -0.005(1)
N(2) 0.029(2) 0.022(2) 0.032(2) 0.010(1) -0.014(2) -0.012(2)
C(1) 0.016(2) 0.021(2) 0.025(2) 0.004(1) -0.009(1) -0.009(2)
C(2) 0.020(2) 0.020(2) 0.024(2) 0.002(1) -0.008(1) -0.005(2)
C(3) 0.012(2) 0.023(2) 0.023(2) 0.004(1) -0.006(1) -0.006(2)
C(4) 0.009(2) 0.028(2) 0.025(2) -0.001(1) -0.003(1) -0.007(2)
C(5) 0.014(2) 0.020(2) 0.022(2) -0.001(1) -0.004(1) -0.002(2)
C(6) 0.017(2) 0.025(2) 0.024(2) -0.000(1) -0.005(1) -0.007(2)
C(7) 0.014(2) 0.026(2) 0.026(2) -0.001(1) -0.004(1) -0.010(2)
C(8) 0.032(2) 0.017(2) 0.034(2) 0.001(2) -0.010(2) -0.005(2)
C(9) 0.021(2) 0.026(2) 0.025(2) 0.004(2) -0.007(2) -0.001(2)
C(10) 0.026(2) 0.028(2) 0.033(2) -0.003(2) -0.011(2) -0.010(2)
C(11) 0.031(2) 0.023(2) 0.029(2) -0.006(2) -0.011(2) -0.002(2)
C(12) 0.032(2) 0.031(2) 0.025(2) -0.001(2) -0.012(2) -0.007(2)
C(13) 0.037(3) 0.028(2) 0.032(2) -0.002(2) -0.011(2) -0.011(2)
C(14) 0.021(2) 0.026(2) 0.026(2) -0.005(2) -0.010(2) -0.008(2)
C(15) 0.021(2) 0.028(2) 0.030(2) -0.000(2) -0.013(2) -0.007(2)
C(16) 0.031(2) 0.024(2) 0.029(2) 0.004(2) -0.009(2) -0.006(2)
C(17) 0.018(2) 0.029(2) 0.034(2) 0.002(2) -0.007(2) -0.008(2)
C(18) 0.027(2) 0.036(3) 0.040(3) 0.015(2) -0.010(2) -0.009(2)
C(19) 0.034(2) 0.029(2) 0.037(3) 0.015(2) -0.015(2) -0.016(2)
C(20) 0.050(3) 0.036(3) 0.029(2) 0.009(2) -0.022(2) -0.014(2)
C(21) 0.041(3) 0.027(2) 0.041(3) 0.008(2) -0.021(2) -0.016(2)
C(22) 0.035(3) 0.022(2) 0.042(3) 0.003(2) -0.019(2) -0.012(2)
C(23) 0.036(3) 0.031(2) 0.030(2) 0.006(2) -0.012(2) -0.013(2)
C(24) 0.030(2) 0.029(2) 0.036(3) -0.001(2) -0.003(2) -0.013(2)

loop_
_atom_type_symbol
_atom_type_description
_atom_type_scat_dispersion_real
_atom_type_scat_dispersion_imag
_atom_type_scat_source
C C 0.003 0.002
;International Tables for Crystallography
(1992, Vol. C, Tables 4.2.6.8 and 6.1.1.1)
;
H H 0.000 0.000
;International Tables for Crystallography
(1992, Vol. C, Table 6.1.1.2)
;
F F 0.017 0.010
;International Tables for Crystallography
(1992, Vol. C, Tables 4.2.6.8 and 6.1.1.1)
;
N N 0.006 0.003
;International Tables for Crystallography
(1992, Vol. C, Tables 4.2.6.8 and 6.1.1.1)
;
Ni Ni 0.339 1.112
;International Tables for Crystallography
(1992, Vol. C, Tables 4.2.6.8 and 6.1.1.1)
;
O O 0.011 0.006
;International Tables for Crystallography
(1992, Vol. C, Tables 4.2.6.8 and 6.1.1.1)
;
Ru Ru -1.259 0.836
;International Tables for Crystallography
(1992, Vol. C, Tables 4.2.6.8 and 6.1.1.1)
;
S S 0.125 0.123
;International Tables for Crystallography
(1992, Vol. C, Tables 4.2.6.8 and 6.1.1.1)
;

loop_
_geom_angle_atom_site_label_1
_geom_angle_atom_site_label_2
_geom_angle_atom_site_label_3
_geom_angle
_geom_angle_publ_flag
S(1) Ru(1) S(2) 71.54(4) yes
S(1) Ru(1) C(1) 92.4(1) yes
S(1) Ru(1) C(2) 124.7(1) yes
S(1) Ru(1) C(3) 160.9(1) yes
S(1) Ru(1) C(4) 148.6(1) yes
S(1) Ru(1) C(5) 113.1(1) yes
S(1) Ru(1) C(6) 91.2(1) yes
S(1) Ru(1) C(7) 95.1(1) yes
S(2) Ru(1) C(1) 91.9(1) yes
S(2) Ru(1) C(2) 161.8(1) yes
S(2) Ru(1) C(3) 126.6(1) yes
S(2) Ru(1) C(4) 95.6(1) yes
S(2) Ru(1) C(5) 90.4(1) yes
S(2) Ru(1) C(6) 110.3(1) yes
S(2) Ru(1) C(7) 145.6(1) yes
C(1) Ru(1) C(2) 95.1(2) yes
C(1) Ru(1) C(3) 92.9(2) yes
C(1) Ru(1) C(4) 117.1(2) yes
C(1) Ru(1) C(5) 153.8(2) yes
C(1) Ru(1) C(6) 157.5(2) yes
C(1) Ru(1) C(7) 120.8(2) yes
C(2) Ru(1) C(3) 36.4(2) yes
C(2) Ru(1) C(4) 66.3(2) yes
C(2) Ru(1) C(5) 76.0(1) yes
C(2) Ru(1) C(6) 64.8(1) yes
C(2) Ru(1) C(7) 36.6(2) yes
C(3) Ru(1) C(4) 37.2(2) yes
C(3) Ru(1) C(5) 65.1(1) yes
C(3) Ru(1) C(6) 77.1(1) yes
C(3) Ru(1) C(7) 66.5(2) yes
C(4) Ru(1) C(5) 36.7(1) yes
C(4) Ru(1) C(6) 65.9(2) yes
C(4) Ru(1) C(7) 79.5(2) yes
C(5) Ru(1) C(6) 35.4(2) yes
C(5) Ru(1) C(7) 65.3(2) yes
C(6) Ru(1) C(7) 36.7(1) yes
S(1) Ni(1) S(2) 80.34(4) yes
S(1) Ni(1) N(1) 90.6(1) yes
S(1) Ni(1) N(2) 170.9(1) yes
S(2) Ni(1) N(1) 170.6(1) yes
S(2) Ni(1) N(2) 90.7(1) yes
N(1) Ni(1) N(2) 98.4(2) yes
Ru(1) S(1) Ni(1) 86.42(4) yes
Ru(1) S(1) C(14) 118.3(1) yes
Ni(1) S(1) C(14) 97.7(1) yes
Ru(1) S(2) Ni(1) 86.47(4) yes
Ru(1) S(2) C(22) 120.0(2) yes
Ni(1) S(2) C(22) 97.2(2) yes
O(2) S(3) O(3) 114.6(2) yes
O(2) S(3) O(4) 113.8(2) yes
O(2) S(3) C(23) 103.1(2) yes
O(3) S(3) O(4) 116.2(2) yes
O(3) S(3) C(23) 103.0(2) yes
O(4) S(3) C(23) 103.9(2) yes
O(5) S(4) O(6) 113.6(2) yes
O(5) S(4) O(7) 114.8(2) yes
O(5) S(4) C(24) 102.4(2) yes
O(6) S(4) O(7) 116.0(3) yes
O(6) S(4) C(24) 103.8(2) yes
O(7) S(4) C(24) 103.9(3) yes
Ni(1) N(1) C(15) 109.0(3) yes
Ni(1) N(1) C(16) 115.6(3) yes
Ni(1) N(1) C(17) 109.1(3) yes
C(15) N(1) C(16) 105.4(3) yes
C(15) N(1) C(17) 106.5(3) yes
C(16) N(1) C(17) 110.7(3) yes
Ni(1) N(2) C(19) 108.2(3) yes
Ni(1) N(2) C(20) 116.7(3) yes
Ni(1) N(2) C(21) 108.0(3) yes
C(19) N(2) C(20) 108.9(4) yes
C(19) N(2) C(21) 108.4(4) yes
C(20) N(2) C(21) 106.5(4) yes
Ru(1) C(1) O(1) 177.8(3) yes
Ru(1) C(2) C(3) 69.6(2) yes
Ru(1) C(2) C(7) 70.2(2) yes
Ru(1) C(2) C(8) 133.6(3) yes
C(3) C(2) C(7) 119.8(4) yes
C(3) C(2) C(8) 119.9(4) yes
C(7) C(2) C(8) 120.3(4) yes
Ru(1) C(3) C(2) 74.0(2) yes
Ru(1) C(3) C(4) 70.9(2) yes
Ru(1) C(3) C(9) 127.0(3) yes
C(2) C(3) C(4) 121.1(4) yes
C(2) C(3) C(9) 118.6(4) yes
C(4) C(3) C(9) 120.3(4) yes
Ru(1) C(4) C(3) 71.9(2) yes
Ru(1) C(4) C(5) 75.6(2) yes
Ru(1) C(4) C(10) 128.1(3) yes
C(3) C(4) C(5) 118.7(4) yes
C(3) C(4) C(10) 120.9(4) yes
C(5) C(4) C(10) 120.1(4) yes
Ru(1) C(5) C(4) 67.7(2) yes
Ru(1) C(5) C(6) 71.7(2) yes
Ru(1) C(5) C(11) 131.1(3) yes
C(4) C(5) C(6) 120.2(4) yes
C(4) C(5) C(11) 120.2(4) yes
C(6) C(5) C(11) 119.5(4) yes
Ru(1) C(6) C(5) 72.8(2) yes
Ru(1) C(6) C(7) 69.4(2) yes
Ru(1) C(6) C(12) 129.9(3) yes
C(5) C(6) C(7) 120.4(4) yes
C(5) C(6) C(12) 121.1(4) yes
C(7) C(6) C(12) 118.5(4) yes
Ru(1) C(7) C(2) 73.2(3) yes
Ru(1) C(7) C(6) 73.9(3) yes
Ru(1) C(7) C(13) 128.0(3) yes
C(2) C(7) C(6) 118.8(4) yes
C(2) C(7) C(13) 120.6(4) yes
C(6) C(7) C(13) 120.5(4) yes
S(1) C(14) C(15) 103.2(3) yes
N(1) C(15) C(14) 110.2(3) yes
N(1) C(17) C(18) 113.5(4) yes
C(17) C(18) C(19) 115.2(4) yes
N(2) C(19) C(18) 114.9(4) yes
N(2) C(21) C(22) 110.5(4) yes
S(2) C(22) C(21) 103.3(3) yes
S(3) C(23) F(1) 111.9(3) yes
S(3) C(23) F(2) 111.1(4) yes
S(3) C(23) F(3) 110.8(4) yes
F(1) C(23) F(2) 106.7(4) yes
F(1) C(23) F(3) 108.4(4) yes
F(2) C(23) F(3) 107.8(4) yes
S(4) C(24) F(4) 111.3(3) yes
S(4) C(24) F(5) 111.3(4) yes
S(4) C(24) F(6) 111.1(4) yes
F(4) C(24) F(5) 108.7(5) yes
F(4) C(24) F(6) 106.6(4) yes
F(5) C(24) F(6) 107.6(4) yes

loop_
_geom_bond_atom_site_label_1
_geom_bond_atom_site_label_2
_geom_bond_distance
_geom_bond_publ_flag
Ru(1) S(1) 2.393(1) yes
Ru(1) S(2) 2.388(1) yes
Ru(1) C(1) 1.883(4) yes
Ru(1) C(2) 2.295(4) yes
Ru(1) C(3) 2.237(4) yes
Ru(1) C(4) 2.225(4) yes
Ru(1) C(5) 2.329(4) yes
Ru(1) C(6) 2.315(4) yes
Ru(1) C(7) 2.256(4) yes
Ni(1) S(1) 2.164(1) yes
Ni(1) S(2) 2.168(1) yes
Ni(1) N(1) 1.985(4) yes
Ni(1) N(2) 1.981(4) yes
S(1) C(14) 1.828(4) yes
S(2) C(22) 1.821(5) yes
S(3) O(2) 1.432(4) yes
S(3) O(3) 1.440(4) yes
S(3) O(4) 1.444(4) yes
S(3) C(23) 1.831(5) yes
S(4) O(5) 1.441(4) yes
S(4) O(6) 1.437(4) yes
S(4) O(7) 1.433(4) yes
S(4) C(24) 1.827(5) yes
F(1) C(23) 1.319(6) yes
F(2) C(23) 1.332(6) yes
F(3) C(23) 1.322(6) yes
F(4) C(24) 1.332(6) yes
F(5) C(24) 1.313(6) yes
F(6) C(24) 1.338(6) yes
O(1) C(1) 1.135(5) yes
N(1) C(15) 1.504(6) yes
N(1) C(16) 1.480(6) yes
N(1) C(17) 1.501(6) yes
N(2) C(19) 1.526(6) yes
N(2) C(20) 1.503(6) yes
N(2) C(21) 1.499(6) yes
C(2) C(3) 1.416(6) yes
C(2) C(7) 1.431(6) yes
C(2) C(8) 1.512(6) yes
C(3) C(4) 1.423(6) yes
C(3) C(9) 1.522(6) yes
C(4) C(5) 1.435(6) yes
C(4) C(10) 1.504(6) yes
C(5) C(6) 1.413(6) yes
C(5) C(11) 1.506(6) yes
C(6) C(7) 1.440(6) yes
C(6) C(12) 1.511(6) yes
C(7) C(13) 1.493(7) yes
C(14) C(15) 1.529(6) yes
C(17) C(18) 1.520(8) yes
C(18) C(19) 1.502(8) yes
C(21) C(22) 1.511(7) yes

loop_
_geom_contact_atom_site_label_1
_geom_contact_atom_site_label_2
_geom_contact_distance
_geom_contact_site_symmetry_2
S(2) F(1) 3.518(4) 2_565
F(1) F(6) 3.233(5) 1_554
F(1) C(22) 3.595(6) 2_565
F(2) F(6) 3.129(5) 1_554
F(2) C(13) 3.360(6) 2_555
F(2) F(5) 3.516(5) 1_554
F(3) F(6) 2.803(5) 1_554
F(3) C(20) 3.426(6) 1_554
F(4) O(9) 3.218(6) .
F(4) C(21) 3.491(6) 2_566
F(4) C(18) 3.524(6) 1_655
F(4) O(8) 3.532(5) .
F(5) O(8) 3.411(6) .
F(5) C(13) 3.472(6) 1_556
F(6) C(23) 3.268(6) 1_556
F(6) C(21) 3.406(7) 2_566
O(1) O(1) 2.791(6) 2_556
O(1) O(6) 3.239(5) 2_556
O(1) O(6) 3.244(5) .
O(1) C(1) 3.457(5) 2_556
O(2) O(8) 2.902(5) 2_556
O(2) C(15) 2.950(6) .
O(2) C(14) 3.181(6) .
O(2) C(9) 3.360(6) 1_455
O(2) C(3) 3.369(5) 1_455
O(2) C(4) 3.530(6) 1_455
O(3) O(10) 2.924(6) 1_454
O(3) C(5) 3.144(5) 1_455
O(3) C(4) 3.263(5) 1_455
O(3) C(11) 3.387(6) 1_455
O(3) C(10) 3.484(6) 2_565
O(4) O(9) 2.815(6) 1_454
O(4) C(2) 3.503(6) 1_455
O(5) O(8) 2.828(5) .
O(5) C(14) 3.447(5) 2_556
O(5) C(17) 3.476(6) 1_655
O(5) C(16) 3.517(6) 2_556
O(6) C(8) 3.303(6) 2_556
O(6) C(1) 3.321(6) 2_556
O(6) C(14) 3.446(6) 2_556
O(7) C(9) 3.462(7) .
O(7) C(22) 3.531(7) .
O(7) C(10) 3.560(6) .
O(8) O(9) 2.804(6) .
O(8) C(16) 3.411(6) 1_655
O(8) C(9) 3.507(6) 2_656
O(9) O(10) 2.746(7) .
O(9) C(12) 3.499(7) 1_556
O(9) C(6) 3.537(7) 1_556
O(9) C(13) 3.542(8) 1_556
O(9) C(7) 3.549(7) 1_556
O(10) C(17) 3.387(6) 2_566
O(10) C(12) 3.507(7) 1_556
O(10) C(18) 3.543(6) 2_566
O(10) C(19) 3.595(6) 2_566
C(9) C(16) 3.478(6) 2_556

loop_
_geom_torsion_atom_site_label_1
_geom_torsion_atom_site_label_2
_geom_torsion_atom_site_label_3
_geom_torsion_atom_site_label_4
_geom_torsion
_geom_torsion_publ_flag
Ru(1) S(1) Ni(1) S(2) 44.38(4) yes
Ru(1) S(1) Ni(1) N(1) -133.5(1) yes
Ru(1) S(1) Ni(1) N(2) 36.2(7) yes
Ru(1) S(1) C(14) C(15) 131.8(2) yes
Ru(1) S(2) Ni(1) S(1) -44.50(4) yes
Ru(1) S(2) Ni(1) N(1) -31.3(7) yes
Ru(1) S(2) Ni(1) N(2) 134.2(1) yes
Ru(1) S(2) C(22) C(21) -131.5(3) yes
Ru(1) C(2) C(3) C(4) -55.3(3) yes
Ru(1) C(2) C(3) C(9) 123.9(3) yes
Ru(1) C(2) C(7) C(6) 60.2(3) yes
Ru(1) C(2) C(7) C(13) -124.7(4) yes
Ru(1) C(3) C(2) C(7) 50.9(3) yes
Ru(1) C(3) C(2) C(8) -129.4(4) yes
Ru(1) C(3) C(4) C(5) -61.5(3) yes
Ru(1) C(3) C(4) C(10) 124.1(4) yes
Ru(1) C(4) C(3) C(2) 56.7(3) yes
Ru(1) C(4) C(3) C(9) -122.4(4) yes
Ru(1) C(4) C(5) C(6) -50.9(4) yes
Ru(1) C(4) C(5) C(11) 125.7(4) yes
Ru(1) C(5) C(4) C(3) 59.5(3) yes
Ru(1) C(5) C(4) C(10) -126.0(4) yes
Ru(1) C(5) C(6) C(7) -52.6(3) yes
Ru(1) C(5) C(6) C(12) 126.7(4) yes
Ru(1) C(6) C(5) C(4) 49.2(3) yes
Ru(1) C(6) C(5) C(11) -127.5(4) yes
Ru(1) C(6) C(7) C(2) -59.8(3) yes
Ru(1) C(6) C(7) C(13) 125.0(4) yes
Ru(1) C(7) C(2) C(3) -50.7(3) yes
Ru(1) C(7) C(2) C(8) 129.7(4) yes
Ru(1) C(7) C(6) C(5) 54.1(4) yes
Ru(1) C(7) C(6) C(12) -125.2(4) yes
Ni(1) S(1) Ru(1) S(2) -41.30(4) yes
Ni(1) S(1) Ru(1) C(1) 49.9(1) yes
Ni(1) S(1) Ru(1) C(2) 147.9(1) yes
Ni(1) S(1) Ru(1) C(3) 156.0(3) yes
Ni(1) S(1) Ru(1) C(4) -110.8(2) yes
Ni(1) S(1) Ru(1) C(5) -123.5(1) yes
Ni(1) S(1) Ru(1) C(6) -152.3(1) yes
Ni(1) S(1) Ru(1) C(7) 171.1(1) yes
Ni(1) S(1) C(14) C(15) 41.7(3) yes
Ni(1) S(2) Ru(1) S(1) 41.21(4) yes
Ni(1) S(2) Ru(1) C(1) -50.7(1) yes
Ni(1) S(2) Ru(1) C(2) -163.6(3) yes
Ni(1) S(2) Ru(1) C(3) -145.8(1) yes
Ni(1) S(2) Ru(1) C(4) -168.2(1) yes
Ni(1) S(2) Ru(1) C(5) 155.5(1) yes
Ni(1) S(2) Ru(1) C(6) 125.5(1) yes
Ni(1) S(2) Ru(1) C(7) 112.4(2) yes
Ni(1) S(2) C(22) C(21) -41.4(3) yes
Ni(1) N(1) C(15) C(14) 47.2(4) yes
Ni(1) N(1) C(17) C(18) -61.2(4) yes
Ni(1) N(2) C(19) C(18) 60.0(5) yes
Ni(1) N(2) C(21) C(22) -48.9(4) yes
S(1) Ru(1) S(2) C(22) 137.5(2) yes
S(1) Ru(1) C(1) O(1) 176(9) yes
S(1) Ru(1) C(2) C(3) 175.5(2) yes
S(1) Ru(1) C(2) C(7) 41.2(3) yes
S(1) Ru(1) C(2) C(8) -72.2(4) yes
S(1) Ru(1) C(3) C(2) -11.4(5) yes
S(1) Ru(1) C(3) C(4) 120.5(3) yes
S(1) Ru(1) C(3) C(9) -125.4(4) yes
S(1) Ru(1) C(4) C(3) -147.2(2) yes
S(1) Ru(1) C(4) C(5) -19.9(4) yes
S(1) Ru(1) C(4) C(10) 97.3(4) yes
S(1) Ru(1) C(5) C(4) 168.9(2) yes
S(1) Ru(1) C(5) C(6) -56.1(2) yes
S(1) Ru(1) C(5) C(11) 57.5(4) yes
S(1) Ru(1) C(6) C(5) 130.2(2) yes
S(1) Ru(1) C(6) C(7) -96.8(2) yes
S(1) Ru(1) C(6) C(12) 13.7(4) yes
S(1) Ru(1) C(7) C(2) -147.1(2) yes
S(1) Ru(1) C(7) C(6) 85.3(2) yes
S(1) Ru(1) C(7) C(13) -31.1(4) yes
S(1) Ni(1) S(2) C(22) -164.3(2) yes
S(1) Ni(1) N(1) C(15) -14.0(3) yes
S(1) Ni(1) N(1) C(16) 104.5(3) yes
S(1) Ni(1) N(1) C(17) -129.9(3) yes
S(1) Ni(1) N(2) C(19) 140.4(6) yes
S(1) Ni(1) N(2) C(20) -96.5(8) yes
S(1) Ni(1) N(2) C(21) 23.3(9) yes
S(1) C(14) C(15) N(1) -59.7(4) yes
S(2) Ru(1) S(1) C(14) -138.1(2) yes
S(2) Ru(1) C(1) O(1) -111(9) yes
S(2) Ru(1) C(2) C(3) 24.4(5) yes
S(2) Ru(1) C(2) C(7) -109.8(4) yes
S(2) Ru(1) C(2) C(8) 136.8(4) yes
S(2) Ru(1) C(3) C(2) -170.7(2) yes
S(2) Ru(1) C(3) C(4) -38.9(3) yes
S(2) Ru(1) C(3) C(9) 75.2(4) yes
S(2) Ru(1) C(4) C(3) 149.6(2) yes
S(2) Ru(1) C(4) C(5) -83.1(2) yes
S(2) Ru(1) C(4) C(10) 34.1(4) yes
S(2) Ru(1) C(5) C(4) 98.9(2) yes
S(2) Ru(1) C(5) C(6) -126.1(2) yes
S(2) Ru(1) C(5) C(11) -12.5(4) yes
S(2) Ru(1) C(6) C(5) 59.5(2) yes
S(2) Ru(1) C(6) C(7) -167.6(2) yes
S(2) Ru(1) C(6) C(12) -57.1(4) yes
S(2) Ru(1) C(7) C(2) 148.6(2) yes
S(2) Ru(1) C(7) C(6) 20.9(3) yes
S(2) Ru(1) C(7) C(13) -95.4(4) yes
S(2) Ni(1) S(1) C(14) 162.5(1) yes
S(2) Ni(1) N(1) C(15) -27.0(8) yes
S(2) Ni(1) N(1) C(16) 91.5(7) yes
S(2) Ni(1) N(1) C(17) -143.0(6) yes
S(2) Ni(1) N(2) C(19) 132.3(3) yes
S(2) Ni(1) N(2) C(20) -104.6(3) yes
S(2) Ni(1) N(2) C(21) 15.2(3) yes
S(2) C(22) C(21) N(2) 61.1(4) yes
F(1) C(23) S(3) O(2) -61.0(4) yes
F(1) C(23) S(3) O(3) 58.5(4) yes
F(1) C(23) S(3) O(4) -180.0(3) yes
F(2) C(23) S(3) O(2) 58.1(4) yes
F(2) C(23) S(3) O(3) 177.6(4) yes
F(2) C(23) S(3) O(4) -60.9(4) yes
F(3) C(23) S(3) O(2) 178.0(4) yes
F(3) C(23) S(3) O(3) -62.6(4) yes
F(3) C(23) S(3) O(4) 59.0(4) yes
F(4) C(24) S(4) O(5) 56.8(4) yes
F(4) C(24) S(4) O(6) 175.3(4) yes
F(4) C(24) S(4) O(7) -63.0(4) yes
F(5) C(24) S(4) O(5) -64.6(4) yes
F(5) C(24) S(4) O(6) 53.8(4) yes
F(5) C(24) S(4) O(7) 175.6(4) yes
F(6) C(24) S(4) O(5) 175.4(3) yes
F(6) C(24) S(4) O(6) -66.1(4) yes
F(6) C(24) S(4) O(7) 55.7(4) yes
O(1) C(1) Ru(1) C(2) 51(9) yes
O(1) C(1) Ru(1) C(3) 15(9) yes
O(1) C(1) Ru(1) C(4) -14(9) yes
O(1) C(1) Ru(1) C(5) -16(10) yes
O(1) C(1) Ru(1) C(6) 77(9) yes
O(1) C(1) Ru(1) C(7) 79(9) yes
N(1) Ni(1) S(1) C(14) -15.4(2) yes
N(1) Ni(1) S(2) C(22) -151.1(7) yes
N(1) Ni(1) N(2) C(19) -50.1(3) yes
N(1) Ni(1) N(2) C(20) 73.0(4) yes
N(1) Ni(1) N(2) C(21) -167.1(3) yes
N(1) C(17) C(18) C(19) 66.3(5) yes
N(2) Ni(1) S(1) C(14) 154.3(7) yes
N(2) Ni(1) S(2) C(22) 14.4(2) yes
N(2) Ni(1) N(1) C(15) 167.7(3) yes
N(2) Ni(1) N(1) C(16) -73.8(3) yes
N(2) Ni(1) N(1) C(17) 51.7(3) yes
N(2) C(19) C(18) C(17) -66.0(5) yes
C(1) Ru(1) S(1) C(14) -46.9(2) yes
C(1) Ru(1) S(2) C(22) 45.6(2) yes
C(1) Ru(1) C(2) C(3) -88.0(2) yes
C(1) Ru(1) C(2) C(7) 137.7(3) yes
C(1) Ru(1) C(2) C(8) 24.4(4) yes
C(1) Ru(1) C(3) C(2) 94.7(3) yes
C(1) Ru(1) C(3) C(4) -133.5(3) yes
C(1) Ru(1) C(3) C(9) -19.4(4) yes
C(1) Ru(1) C(4) C(3) 54.5(3) yes
C(1) Ru(1) C(4) C(5) -178.1(2) yes
C(1) Ru(1) C(4) C(10) -61.0(4) yes
C(1) Ru(1) C(5) C(4) 3.8(5) yes
C(1) Ru(1) C(5) C(6) 138.8(4) yes
C(1) Ru(1) C(5) C(11) -107.6(5) yes
C(1) Ru(1) C(6) C(5) -130.5(4) yes
C(1) Ru(1) C(6) C(7) 2.5(5) yes
C(1) Ru(1) C(6) C(12) 113.0(5) yes
C(1) Ru(1) C(7) C(2) -51.2(3) yes
C(1) Ru(1) C(7) C(6) -178.9(2) yes
C(1) Ru(1) C(7) C(13) 64.7(4) yes
C(2) Ru(1) S(1) C(14) 51.0(2) yes
C(2) Ru(1) S(2) C(22) -67.3(4) yes
C(2) Ru(1) C(3) C(4) 131.9(4) yes
C(2) Ru(1) C(3) C(9) -114.1(5) yes
C(2) Ru(1) C(4) C(3) -28.8(2) yes
C(2) Ru(1) C(4) C(5) 98.5(3) yes
C(2) Ru(1) C(4) C(10) -144.3(4) yes
C(2) Ru(1) C(5) C(4) -69.0(3) yes
C(2) Ru(1) C(5) C(6) 66.1(2) yes
C(2) Ru(1) C(5) C(11) 179.6(4) yes
C(2) Ru(1) C(6) C(5) -101.5(3) yes
C(2) Ru(1) C(6) C(7) 31.5(2) yes
C(2) Ru(1) C(6) C(12) 141.9(4) yes
C(2) Ru(1) C(7) C(6) -127.7(3) yes
C(2) Ru(1) C(7) C(13) 116.0(5) yes
C(2) C(3) Ru(1) C(4) -131.9(4) yes
C(2) C(3) Ru(1) C(5) -100.3(3) yes
C(2) C(3) Ru(1) C(6) -64.9(2) yes
C(2) C(3) Ru(1) C(7) -27.8(2) yes
C(2) C(3) C(4) C(5) -4.7(6) yes
C(2) C(3) C(4) C(10) -179.2(4) yes
C(2) C(7) Ru(1) C(3) 27.6(2) yes
C(2) C(7) Ru(1) C(4) 64.2(2) yes
C(2) C(7) Ru(1) C(5) 99.9(3) yes
C(2) C(7) Ru(1) C(6) 127.7(3) yes
C(2) C(7) C(6) C(5) -5.7(6) yes
C(2) C(7) C(6) C(12) 175.0(4) yes
C(3) Ru(1) S(1) C(14) 59.2(4) yes
C(3) Ru(1) S(2) C(22) -49.5(2) yes
C(3) Ru(1) C(2) C(7) -134.3(4) yes
C(3) Ru(1) C(2) C(8) 112.3(5) yes
C(3) Ru(1) C(4) C(5) 127.3(4) yes
C(3) Ru(1) C(4) C(10) -115.5(5) yes
C(3) Ru(1) C(5) C(4) -32.0(3) yes
C(3) Ru(1) C(5) C(6) 103.0(3) yes
C(3) Ru(1) C(5) C(11) -143.4(4) yes
C(3) Ru(1) C(6) C(5) -65.1(2) yes
C(3) Ru(1) C(6) C(7) 67.9(2) yes
C(3) Ru(1) C(6) C(12) 178.4(4) yes
C(3) Ru(1) C(7) C(6) -100.1(3) yes
C(3) Ru(1) C(7) C(13) 143.6(4) yes
C(3) C(2) Ru(1) C(4) 29.4(2) yes
C(3) C(2) Ru(1) C(5) 66.9(2) yes
C(3) C(2) Ru(1) C(6) 102.8(3) yes
C(3) C(2) Ru(1) C(7) 134.3(4) yes
C(3) C(2) C(7) C(6) 9.5(6) yes
C(3) C(2) C(7) C(13) -175.3(4) yes
C(3) C(4) Ru(1) C(5) -127.3(4) yes
C(3) C(4) Ru(1) C(6) -100.7(3) yes
C(3) C(4) Ru(1) C(7) -64.8(3) yes
C(3) C(4) C(5) C(6) 8.6(6) yes
C(3) C(4) C(5) C(11) -174.8(4) yes
C(4) Ru(1) S(1) C(14) 152.4(3) yes
C(4) Ru(1) S(2) C(22) -71.9(2) yes
C(4) Ru(1) C(2) C(7) -104.8(3) yes
C(4) Ru(1) C(2) C(8) 141.8(5) yes
C(4) Ru(1) C(3) C(9) 114.0(5) yes
C(4) Ru(1) C(5) C(6) 135.0(4) yes
C(4) Ru(1) C(5) C(11) -111.4(5) yes
C(4) Ru(1) C(6) C(5) -27.5(2) yes
C(4) Ru(1) C(6) C(7) 105.4(3) yes
C(4) Ru(1) C(6) C(12) -144.1(4) yes
C(4) Ru(1) C(7) C(6) -63.5(2) yes
C(4) Ru(1) C(7) C(13) -179.8(4) yes
C(4) C(3) Ru(1) C(5) 31.6(2) yes
C(4) C(3) Ru(1) C(6) 67.0(3) yes
C(4) C(3) Ru(1) C(7) 104.1(3) yes
C(4) C(3) C(2) C(7) -4.3(6) yes
C(4) C(3) C(2) C(8) 175.3(4) yes
C(4) C(5) Ru(1) C(6) -135.0(4) yes
C(4) C(5) Ru(1) C(7) -106.3(3) yes
C(4) C(5) C(6) C(7) -3.4(6) yes
C(4) C(5) C(6) C(12) 175.9(4) yes
C(5) Ru(1) S(1) C(14) 139.6(2) yes
C(5) Ru(1) S(2) C(22) -108.2(2) yes
C(5) Ru(1) C(2) C(7) -67.3(2) yes
C(5) Ru(1) C(2) C(8) 179.3(5) yes
C(5) Ru(1) C(3) C(9) 145.6(4) yes
C(5) Ru(1) C(4) C(10) 117.2(5) yes
C(5) Ru(1) C(6) C(7) 133.0(4) yes
C(5) Ru(1) C(6) C(12) -116.6(5) yes
C(5) Ru(1) C(7) C(6) -27.8(2) yes
C(5) Ru(1) C(7) C(13) -144.2(4) yes
C(5) C(4) Ru(1) C(6) 26.7(2) yes
C(5) C(4) Ru(1) C(7) 62.6(3) yes
C(5) C(4) C(3) C(9) 176.1(4) yes
C(5) C(6) Ru(1) C(7) -133.0(4) yes
C(5) C(6) C(7) C(13) 179.2(4) yes
C(6) Ru(1) S(1) C(14) 110.9(2) yes
C(6) Ru(1) S(2) C(22) -138.2(2) yes
C(6) Ru(1) C(2) C(7) -31.5(2) yes
C(6) Ru(1) C(2) C(8) -144.9(5) yes
C(6) Ru(1) C(3) C(9) -179.0(4) yes
C(6) Ru(1) C(4) C(10) 143.8(4) yes
C(6) Ru(1) C(5) C(11) 113.6(5) yes
C(6) Ru(1) C(7) C(13) -116.4(5) yes
C(6) C(5) Ru(1) C(7) 28.8(2) yes
C(6) C(5) C(4) C(10) -176.9(4) yes
C(6) C(7) C(2) C(8) -170.1(4) yes
C(7) Ru(1) S(1) C(14) 74.3(2) yes
C(7) Ru(1) S(2) C(22) -151.3(3) yes
C(7) Ru(1) C(2) C(8) -113.4(5) yes
C(7) Ru(1) C(3) C(9) -141.9(4) yes
C(7) Ru(1) C(4) C(10) 179.7(4) yes
C(7) Ru(1) C(5) C(11) 142.3(4) yes
C(7) Ru(1) C(6) C(12) 110.5(5) yes
C(7) C(2) C(3) C(9) 174.8(4) yes
C(7) C(6) C(5) C(11) 179.9(4) yes
C(8) C(2) C(3) C(9) -5.5(6) yes
C(8) C(2) C(7) C(13) 5.0(6) yes
C(9) C(3) C(4) C(10) 1.7(6) yes
C(10) C(4) C(5) C(11) -0.3(6) yes
C(11) C(5) C(6) C(12) -0.7(6) yes
C(12) C(6) C(7) C(13) -0.2(6) yes
C(14) C(15) N(1) C(16) -77.5(4) yes
C(14) C(15) N(1) C(17) 164.8(3) yes
C(15) N(1) C(17) C(18) -178.7(4) yes
C(16) N(1) C(17) C(18) 67.1(5) yes
C(18) C(19) N(2) C(20) -67.8(5) yes
C(18) C(19) N(2) C(21) 176.8(4) yes
C(19) N(2) C(21) C(22) -165.9(4) yes
C(20) N(2) C(21) C(22) 77.2(5) yes
C(20) N(2) C(21) C(22) 77.2(5) yes
